data_7157309
loop_
_publ_author_name
'Yuan, Chunhao'
'Zhang, Hui'
'Yuan, Mengna'
'Xie, Lei'
'Cao, Xiaoqun'

_publ_section_title
;
 Synthesis of 1,4-diazepinone derivatives via a domino
 aza-Michael/S<sub>N</sub>2 cyclization of 1-azadienes with
 \a-halogenoacetamides.
;
_journal_issue 6
_journal_name_full 'Organic &amp; biomolecular chemistry'
_journal_page_first 1082
_journal_page_last 1086
_journal_paper_doi 10.1039/c9ob02626f
_journal_volume 18
_journal_year 2020
_chemical_formula_sum 'C28 H29 Br N2 O6 S'
_chemical_formula_weight 601.50
_space_group_crystal_system triclinic
_space_group_IT_number 2
_space_group_name_Hall '-P 1'
_space_group_name_H-M_alt 'P -1'
_atom_sites_solution_hydrogens geom
_audit_block_doi 10.5517/ccdc.csd.cc2499zr
_audit_creation_method SHELXL-2018/3
_audit_update_record
;
2020-01-02 deposited with the CCDC.	2020-01-15 downloaded from the CCDC.
;
_cell_angle_alpha 62.147(2)
_cell_angle_beta 77.425(2)
_cell_angle_gamma 70.019(2)
_cell_formula_units_Z 2
_cell_length_a 10.1845(6)
_cell_length_b 12.6592(8)
_cell_length_c 12.8148(8)
_cell_measurement_reflns_used 9860
_cell_measurement_temperature 193(2)
_cell_measurement_theta_max 53.93
_cell_measurement_theta_min 3.58
_cell_volume 1369.49(15)
_computing_structure_refinement 'SHELXL-2018/3 (Sheldrick, 2018)'
_computing_structure_solution 'SHELXT 2014/5 (Sheldrick, 2014)'
_diffrn_ambient_temperature 193(2)
_diffrn_measured_fraction_theta_full 0.995
_diffrn_measured_fraction_theta_max 0.990
_diffrn_measurement_device_type 'Bruker APEX-II CCD'
_diffrn_measurement_method '\f and \w scans'
_diffrn_radiation_type GaK\a
_diffrn_radiation_wavelength 1.34139
_diffrn_reflns_av_R_equivalents 0.0494
_diffrn_reflns_av_unetI/netI 0.0374
_diffrn_reflns_Laue_measured_fraction_full 0.995
_diffrn_reflns_Laue_measured_fraction_max 0.990
_diffrn_reflns_limit_h_max 12
_diffrn_reflns_limit_h_min -12
_diffrn_reflns_limit_k_max 15
_diffrn_reflns_limit_k_min -15
_diffrn_reflns_limit_l_max 15
_diffrn_reflns_limit_l_min -15
_diffrn_reflns_number 18103
_diffrn_reflns_point_group_measured_fraction_full 0.995
_diffrn_reflns_point_group_measured_fraction_max 0.990
_diffrn_reflns_theta_full 53.594
_diffrn_reflns_theta_max 54.027
_diffrn_reflns_theta_min 3.402
_exptl_absorpt_coefficient_mu 2.064
_exptl_crystal_density_diffrn 1.459
_exptl_crystal_description block
_exptl_crystal_F_000 620
_exptl_crystal_size_max 0.120
_exptl_crystal_size_mid 0.110
_exptl_crystal_size_min 0.080
_refine_diff_density_max 0.546
_refine_diff_density_min -0.505
_refine_diff_density_rms 0.060
_refine_ls_extinction_method none
_refine_ls_goodness_of_fit_ref 1.160
_refine_ls_hydrogen_treatment constr
_refine_ls_matrix_type full
_refine_ls_number_parameters 347
_refine_ls_number_reflns 4998
_refine_ls_number_restraints 0
_refine_ls_restrained_S_all 1.160
_refine_ls_R_factor_all 0.0513
_refine_ls_R_factor_gt 0.0467
_refine_ls_shift/su_max 0.000
_refine_ls_shift/su_mean 0.000
_refine_ls_structure_factor_coef Fsqd
_refine_ls_weighting_details 'w=1/[\s^2^(Fo^2^)+(0.0332P)^2^+2.1052P] where P=(Fo^2^+2Fc^2^)/3'
_refine_ls_weighting_scheme calc
_refine_ls_wR_factor_gt 0.1144
_refine_ls_wR_factor_ref 0.1165
_reflns_Friedel_coverage 0.000
_reflns_number_gt 4651
_reflns_number_total 4998
_reflns_threshold_expression 'I > 2\s(I)'
_cod_data_source_file c9ob02626f2.cif
_cod_data_source_block 20191229LI_ZNZ2846_0m_a
_cod_depositor_comments 'Adding full bibliography for 7157308--7157309.cif.'
_cod_database_code 7157309
_shelx_shelxl_version_number 2018/3
_shelx_space_group_comment
;
The symmetry employed for this shelxl refinement is uniquely defined
by the following loop, which should always be used as a source of
symmetry information in preference to the above space-group names.
They are only intended as comments.
;
_shelx_estimated_absorpt_t_min 0.790
_shelx_estimated_absorpt_t_max 0.852

loop_
_space_group_symop_operation_xyz
'x, y, z'
'-x, -y, -z'

loop_
_atom_site_label
_atom_site_type_symbol
_atom_site_fract_x
_atom_site_fract_y
_atom_site_fract_z
_atom_site_U_iso_or_equiv
_atom_site_adp_type
_atom_site_occupancy
_atom_site_site_symmetry_order
_atom_site_calc_flag
_atom_site_refinement_flags_posn
_atom_site_refinement_flags_adp
_atom_site_refinement_flags_occupancy
_atom_site_disorder_assembly
_atom_site_disorder_group
C1 C 0.6220(3) 0.0077(3) 0.6398(3) 0.0327(7) Uani 1 1 d . . . . .
H1A H 0.557811 0.005006 0.706428 0.039 Uiso 1 1 calc R U . . .
C2 C 0.7583(4) -0.0670(3) 0.6567(3) 0.0367(7) Uani 1 1 d . . . . .
H2 H 0.787506 -0.120446 0.734531 0.044 Uiso 1 1 calc R U . . .
C3 C 0.8522(3) -0.0639(3) 0.5599(3) 0.0367(7) Uani 1 1 d . . . . .
H3 H 0.945621 -0.115883 0.571105 0.044 Uiso 1 1 calc R U . . .
C4 C 0.8093(4) 0.0152(3) 0.4468(3) 0.0369(8) Uani 1 1 d . . . . .
H4 H 0.873634 0.017773 0.380255 0.044 Uiso 1 1 calc R U . . .
C5 C 0.6731(3) 0.0906(3) 0.4303(3) 0.0325(7) Uani 1 1 d . . . . .
H5 H 0.644591 0.145262 0.352372 0.039 Uiso 1 1 calc R U . . .
C6 C 0.5780(3) 0.0869(3) 0.5264(3) 0.0273(6) Uani 1 1 d . . . . .
C7 C 0.4272(3) 0.1607(3) 0.5106(3) 0.0296(7) Uani 1 1 d . . . . .
H7A H 0.392487 0.155952 0.446932 0.036 Uiso 1 1 calc R U . . .
H7B H 0.369578 0.126755 0.584715 0.036 Uiso 1 1 calc R U . . .
C8 C 0.2448(3) 0.4578(3) 0.3560(3) 0.0247(6) Uani 1 1 d . . . . .
C9 C 0.3654(3) 0.4776(3) 0.2617(3) 0.0300(7) Uani 1 1 d . . . . .
H9 H 0.450467 0.463283 0.298681 0.036 Uiso 1 1 calc R U . A 1
C10 C 0.1825(3) 0.3396(3) 0.5696(2) 0.0245(6) Uani 1 1 d . . . . .
H10A H 0.156615 0.261801 0.596316 0.029 Uiso 1 1 calc R U . . .
H10B H 0.095683 0.409347 0.552958 0.029 Uiso 1 1 calc R U . . .
C11 C 0.2539(3) 0.3312(3) 0.6656(3) 0.0249(6) Uani 1 1 d . . . . .
C12 C 0.3146(3) 0.4350(3) 0.6329(3) 0.0279(6) Uani 1 1 d . . . . .
C13 C 0.2853(4) 0.6513(3) 0.5140(3) 0.0378(8) Uani 1 1 d . . . . .
H13A H 0.383368 0.639599 0.479784 0.045 Uiso 1 1 calc R U . . .
H13B H 0.278215 0.671222 0.581430 0.045 Uiso 1 1 calc R U . . .
C14 C 0.1879(5) 0.7526(3) 0.4226(4) 0.0563(11) Uani 1 1 d . . . . .
H14A H 0.203479 0.735707 0.353045 0.084 Uiso 1 1 calc R U . . .
H14B H 0.205384 0.832403 0.399690 0.084 Uiso 1 1 calc R U . . .
H14C H 0.090852 0.756302 0.455297 0.084 Uiso 1 1 calc R U . . .
C15 C 0.2689(3) 0.2345(3) 0.7741(3) 0.0255(6) Uani 1 1 d . . . . .
C16 C 0.2062(3) 0.1302(3) 0.8168(2) 0.0260(6) Uani 1 1 d . . . . .
C17 C 0.2919(3) 0.0084(3) 0.8682(3) 0.0322(7) Uani 1 1 d . . . . .
H17 H 0.386665 -0.006306 0.879989 0.039 Uiso 1 1 calc R U . . .
C18 C 0.2387(4) -0.0901(3) 0.9016(3) 0.0421(8) Uani 1 1 d . . . . .
H18 H 0.298149 -0.172722 0.933474 0.051 Uiso 1 1 calc R U . . .
C19 C 0.0996(4) -0.0702(3) 0.8894(3) 0.0411(8) Uani 1 1 d . . . . .
H19 H 0.063639 -0.138924 0.913635 0.049 Uiso 1 1 calc R U . . .
C20 C 0.0134(4) 0.0489(3) 0.8423(3) 0.0369(8) Uani 1 1 d . . . . .
H20 H -0.082598 0.062532 0.835105 0.044 Uiso 1 1 calc R U . . .
C21 C 0.0665(3) 0.1499(3) 0.8049(3) 0.0294(7) Uani 1 1 d . . . . .
H21 H 0.006998 0.232234 0.771170 0.035 Uiso 1 1 calc R U . . .
C22 C 0.1976(3) 0.4091(3) 0.9150(3) 0.0309(7) Uani 1 1 d . . . . .
C23 C 0.0677(4) 0.4546(3) 0.8689(3) 0.0393(8) Uani 1 1 d . . . . .
H23 H 0.021460 0.399188 0.872559 0.047 Uiso 1 1 calc R U . . .
C24 C 0.0068(4) 0.5816(4) 0.8177(4) 0.0482(9) Uani 1 1 d . . . . .
H24 H -0.081435 0.613817 0.785056 0.058 Uiso 1 1 calc R U . . .
C25 C 0.0736(4) 0.6623(3) 0.8137(3) 0.0453(9) Uani 1 1 d . . . . .
H25 H 0.030665 0.749458 0.779369 0.054 Uiso 1 1 calc R U . . .
C26 C 0.2028(4) 0.6159(3) 0.8596(3) 0.0401(8) Uani 1 1 d . . . . .
H26 H 0.248544 0.671387 0.856643 0.048 Uiso 1 1 calc R U . . .
C27 C 0.2657(3) 0.4898(3) 0.9097(3) 0.0337(7) Uani 1 1 d . . . . .
H27 H 0.354945 0.458117 0.940522 0.040 Uiso 1 1 calc R U . . .
Br1 Br 0.40364(4) 0.35815(4) 0.19606(4) 0.03756(15) Uani 0.8395(17) 1 d . . P B 1
C28 C 0.3241(2) 0.62558(18) 0.15204(17) 0.0610(7) Uani 0.8395(17) 1 d . . P B 1
H28A H 0.234053 0.643728 0.122776 0.091 Uiso 0.8395(17) 1 calc R U P B 1
H28B H 0.397140 0.633234 0.087021 0.091 Uiso 0.8395(17) 1 calc R U P B 1
H28C H 0.317587 0.684634 0.183426 0.091 Uiso 0.8395(17) 1 calc R U P B 1
C28' C 0.40364(4) 0.35815(4) 0.19606(4) 0.03756(15) Uani 0.1605(17) 1 d . . P B 2
H28D H 0.419244 0.273936 0.260280 0.056 Uiso 0.1605(17) 1 calc R U P B 2
H28E H 0.487405 0.363844 0.141230 0.056 Uiso 0.1605(17) 1 calc R U P B 2
H28F H 0.323548 0.376542 0.153626 0.056 Uiso 0.1605(17) 1 calc R U P B 2
Br1' Br 0.3241(2) 0.62558(18) 0.15204(17) 0.0610(7) Uani 0.1605(17) 1 d . . P B 2
N1 N 0.3559(3) 0.2236(2) 0.8542(2) 0.0291(6) Uani 1 1 d . . . . .
H1 H 0.447538 0.203948 0.840905 0.035 Uiso 1 1 calc R U . . .
N2 N 0.2759(2) 0.3594(2) 0.4619(2) 0.0246(5) Uani 1 1 d . . . . .
O1 O 0.3970(3) 0.2235(2) 1.0362(2) 0.0417(6) Uani 1 1 d . . . . .
O2 O 0.1796(3) 0.1817(2) 1.0272(2) 0.0441(6) Uani 1 1 d . . . . .
O3 O 0.4165(2) 0.4273(2) 0.6733(2) 0.0362(5) Uani 1 1 d . . . . .
O4 O 0.2411(2) 0.53952(19) 0.5523(2) 0.0327(5) Uani 1 1 d . . . . .
O5 O 0.4168(2) 0.28944(17) 0.47974(17) 0.0243(4) Uani 1 1 d . . . . .
O6 O 0.1260(2) 0.5268(2) 0.33835(19) 0.0334(5) Uani 1 1 d . . . . .
S1 S 0.28272(9) 0.24831(7) 0.97242(6) 0.03171(19) Uani 1 1 d . . . . .

loop_
_atom_site_aniso_label
_atom_site_aniso_U_11
_atom_site_aniso_U_22
_atom_site_aniso_U_33
_atom_site_aniso_U_23
_atom_site_aniso_U_13
_atom_site_aniso_U_12
C1 0.0330(17) 0.0309(16) 0.0318(16) -0.0126(13) 0.0000(13) -0.0084(13)
C2 0.0351(18) 0.0308(17) 0.0360(18) -0.0072(14) -0.0080(14) -0.0066(14)
C3 0.0261(16) 0.0304(17) 0.049(2) -0.0155(15) -0.0054(14) -0.0026(13)
C4 0.0322(17) 0.0394(18) 0.0373(18) -0.0178(15) 0.0083(14) -0.0125(15)
C5 0.0355(17) 0.0283(16) 0.0306(16) -0.0084(13) -0.0033(13) -0.0109(13)
C6 0.0279(15) 0.0198(14) 0.0353(16) -0.0118(12) -0.0038(12) -0.0070(12)
C7 0.0268(16) 0.0215(14) 0.0428(18) -0.0152(13) -0.0030(13) -0.0069(12)
C8 0.0279(16) 0.0236(14) 0.0240(14) -0.0100(12) -0.0045(12) -0.0075(12)
C9 0.0278(16) 0.0317(16) 0.0279(15) -0.0097(13) -0.0039(12) -0.0087(13)
C10 0.0245(14) 0.0240(14) 0.0239(14) -0.0092(12) 0.0001(11) -0.0083(12)
C11 0.0244(14) 0.0234(14) 0.0273(15) -0.0119(12) -0.0004(11) -0.0062(12)
C12 0.0304(16) 0.0306(16) 0.0242(14) -0.0129(13) 0.0018(12) -0.0108(13)
C13 0.049(2) 0.0281(16) 0.0430(19) -0.0140(15) -0.0012(16) -0.0213(15)
C14 0.076(3) 0.0265(18) 0.066(3) -0.0106(18) -0.023(2) -0.0155(19)
C15 0.0238(14) 0.0258(15) 0.0260(14) -0.0122(12) -0.0008(11) -0.0049(12)
C16 0.0315(16) 0.0238(14) 0.0207(13) -0.0082(11) 0.0010(12) -0.0093(12)
C17 0.0327(17) 0.0273(16) 0.0280(15) -0.0085(13) -0.0003(13) -0.0043(13)
C18 0.058(2) 0.0242(16) 0.0353(18) -0.0069(14) -0.0016(16) -0.0102(16)
C19 0.059(2) 0.0339(18) 0.0331(17) -0.0113(14) 0.0065(16) -0.0266(17)
C20 0.0397(19) 0.046(2) 0.0302(16) -0.0152(15) 0.0052(14) -0.0243(16)
C21 0.0322(16) 0.0275(15) 0.0256(15) -0.0092(12) 0.0012(12) -0.0098(13)
C22 0.0299(16) 0.0368(17) 0.0264(15) -0.0153(13) 0.0000(12) -0.0083(13)
C23 0.0296(17) 0.050(2) 0.048(2) -0.0291(17) -0.0028(15) -0.0106(15)
C24 0.0328(19) 0.055(2) 0.058(2) -0.032(2) -0.0146(17) 0.0034(17)
C25 0.044(2) 0.0379(19) 0.050(2) -0.0222(17) -0.0090(17) 0.0021(16)
C26 0.0385(19) 0.0392(19) 0.047(2) -0.0218(16) -0.0026(15) -0.0105(15)
C27 0.0279(16) 0.0399(18) 0.0346(17) -0.0168(14) -0.0051(13) -0.0076(14)
Br1 0.0382(3) 0.0472(3) 0.0316(2) -0.02206(19) -0.00003(17) -0.01078(19)
C28 0.0514(11) 0.0608(12) 0.0505(11) -0.0106(9) 0.0022(8) -0.0148(9)
C28' 0.0382(3) 0.0472(3) 0.0316(2) -0.02206(19) -0.00003(17) -0.01078(19)
Br1' 0.0514(11) 0.0608(12) 0.0505(11) -0.0106(9) 0.0022(8) -0.0148(9)
N1 0.0257(13) 0.0336(14) 0.0290(13) -0.0149(11) -0.0027(10) -0.0068(11)
N2 0.0226(12) 0.0225(12) 0.0241(12) -0.0087(10) -0.0025(10) -0.0023(10)
O1 0.0514(15) 0.0384(13) 0.0345(12) -0.0137(10) -0.0177(11) -0.0052(11)
O2 0.0550(16) 0.0467(14) 0.0323(12) -0.0148(11) 0.0096(11) -0.0271(12)
O3 0.0379(13) 0.0397(13) 0.0355(12) -0.0118(10) -0.0058(10) -0.0204(11)
O4 0.0367(12) 0.0228(11) 0.0392(12) -0.0090(9) -0.0072(10) -0.0123(9)
O5 0.0219(10) 0.0188(9) 0.0300(11) -0.0092(8) -0.0035(8) -0.0040(8)
O6 0.0265(11) 0.0327(12) 0.0292(11) -0.0069(9) -0.0053(9) -0.0015(9)
S1 0.0382(4) 0.0330(4) 0.0236(4) -0.0106(3) -0.0028(3) -0.0112(3)

loop_
_atom_type_symbol
_atom_type_description
_atom_type_scat_dispersion_real
_atom_type_scat_dispersion_imag
_atom_type_scat_source
C C 0.0137 0.0067 'International Tables Vol C Tables 4.2.6.8 and 6.1.1.4'
H H 0.0000 0.0000 'International Tables Vol C Tables 4.2.6.8 and 6.1.1.4'
N N 0.0241 0.0134 'International Tables Vol C Tables 4.2.6.8 and 6.1.1.4'
O O 0.0389 0.0241 'International Tables Vol C Tables 4.2.6.8 and 6.1.1.4'
S S 0.2925 0.4295 'International Tables Vol C Tables 4.2.6.8 and 6.1.1.4'
Br Br -0.9338 1.0006 'International Tables Vol C Tables 4.2.6.8 and 6.1.1.4'

loop_
_geom_angle_atom_site_label_1
_geom_angle_atom_site_label_2
_geom_angle_atom_site_label_3
_geom_angle
C2 C1 C6 120.7(3)
C2 C1 H1A 119.6
C6 C1 H1A 119.6
C1 C2 C3 119.9(3)
C1 C2 H2 120.1
C3 C2 H2 120.1
C2 C3 C4 119.7(3)
C2 C3 H3 120.1
C4 C3 H3 120.1
C5 C4 C3 120.2(3)
C5 C4 H4 119.9
C3 C4 H4 119.9
C6 C5 C4 120.5(3)
C6 C5 H5 119.8
C4 C5 H5 119.8
C5 C6 C1 119.0(3)
C5 C6 C7 121.4(3)
C1 C6 C7 119.5(3)
O5 C7 C6 108.4(2)
O5 C7 H7A 110.0
C6 C7 H7A 110.0
O5 C7 H7B 110.0
C6 C7 H7B 110.0
H7A C7 H7B 108.4
O6 C8 N2 121.3(3)
O6 C8 C9 122.3(3)
N2 C8 C9 116.4(3)
C8 C9 Br1' 110.6(2)
C8 C9 C28 110.6(2)
C8 C9 Br1 108.6(2)
C28 C9 Br1 109.92(18)
C8 C9 C28' 108.6(2)
Br1' C9 C28' 109.92(18)
C8 C9 H9 109.2
C28 C9 H9 109.2
Br1 C9 H9 109.2
N2 C10 C11 110.1(2)
N2 C10 H10A 109.6
C11 C10 H10A 109.6
N2 C10 H10B 109.6
C11 C10 H10B 109.6
H10A C10 H10B 108.2
C15 C11 C12 120.4(3)
C15 C11 C10 123.7(3)
C12 C11 C10 115.8(2)
O3 C12 O4 123.8(3)
O3 C12 C11 125.8(3)
O4 C12 C11 110.4(3)
O4 C13 C14 105.5(3)
O4 C13 H13A 110.6
C14 C13 H13A 110.6
O4 C13 H13B 110.6
C14 C13 H13B 110.6
H13A C13 H13B 108.8
C13 C14 H14A 109.5
C13 C14 H14B 109.5
H14A C14 H14B 109.5
C13 C14 H14C 109.5
H14A C14 H14C 109.5
H14B C14 H14C 109.5
C11 C15 N1 120.5(3)
C11 C15 C16 124.3(3)
N1 C15 C16 115.0(2)
C21 C16 C17 119.3(3)
C21 C16 C15 122.1(3)
C17 C16 C15 118.6(3)
C18 C17 C16 119.8(3)
C18 C17 H17 120.1
C16 C17 H17 120.1
C17 C18 C19 120.7(3)
C17 C18 H18 119.6
C19 C18 H18 119.6
C20 C19 C18 120.0(3)
C20 C19 H19 120.0
C18 C19 H19 120.0
C19 C20 C21 120.1(3)
C19 C20 H20 120.0
C21 C20 H20 120.0
C16 C21 C20 120.1(3)
C16 C21 H21 120.0
C20 C21 H21 120.0
C27 C22 C23 120.7(3)
C27 C22 S1 119.2(2)
C23 C22 S1 120.0(3)
C24 C23 C22 119.1(3)
C24 C23 H23 120.4
C22 C23 H23 120.4
C23 C24 C25 120.4(3)
C23 C24 H24 119.8
C25 C24 H24 119.8
C26 C25 C24 119.9(3)
C26 C25 H25 120.0
C24 C25 H25 120.0
C27 C26 C25 120.4(3)
C27 C26 H26 119.8
C25 C26 H26 119.8
C26 C27 C22 119.5(3)
C26 C27 H27 120.2
C22 C27 H27 120.2
C9 C28 H28A 109.5
C9 C28 H28B 109.5
H28A C28 H28B 109.5
C9 C28 H28C 109.5
H28A C28 H28C 109.5
H28B C28 H28C 109.5
C9 C28' H28D 109.5
C9 C28' H28E 109.5
H28D C28' H28E 109.5
C9 C28' H28F 109.5
H28D C28' H28F 109.5
H28E C28' H28F 109.5
C15 N1 S1 119.4(2)
C15 N1 H1 120.3
S1 N1 H1 120.3
C8 N2 O5 118.5(2)
C8 N2 C10 124.2(2)
O5 N2 C10 115.2(2)
C12 O4 C13 116.9(2)
N2 O5 C7 108.4(2)
O2 S1 O1 120.63(15)
O2 S1 N1 108.01(14)
O1 S1 N1 105.33(14)
O2 S1 C22 108.78(16)
O1 S1 C22 108.55(15)
N1 S1 C22 104.34(14)

loop_
_geom_bond_atom_site_label_1
_geom_bond_atom_site_label_2
_geom_bond_distance
C1 C2 1.382(5)
C1 C6 1.391(4)
C1 H1A 0.9500
C2 C3 1.385(5)
C2 H2 0.9500
C3 C4 1.384(5)
C3 H3 0.9500
C4 C5 1.384(5)
C4 H4 0.9500
C5 C6 1.384(4)
C5 H5 0.9500
C6 C7 1.500(4)
C7 O5 1.456(3)
C7 H7A 0.9900
C7 H7B 0.9900
C8 O6 1.221(4)
C8 N2 1.353(4)
C8 C9 1.521(4)
C9 Br1' 1.709(3)
C9 C28 1.709(3)
C9 Br1 1.946(3)
C9 C28' 1.946(3)
C9 H9 1.0000
C10 N2 1.464(4)
C10 C11 1.505(4)
C10 H10A 0.9900
C10 H10B 0.9900
C11 C15 1.352(4)
C11 C12 1.487(4)
C12 O3 1.213(4)
C12 O4 1.327(4)
C13 O4 1.461(3)
C13 C14 1.495(5)
C13 H13A 0.9900
C13 H13B 0.9900
C14 H14A 0.9800
C14 H14B 0.9800
C14 H14C 0.9800
C15 N1 1.428(4)
C15 C16 1.484(4)
C16 C21 1.388(4)
C16 C17 1.398(4)
C17 C18 1.377(5)
C17 H17 0.9500
C18 C19 1.382(5)
C18 H18 0.9500
C19 C20 1.373(5)
C19 H19 0.9500
C20 C21 1.394(4)
C20 H20 0.9500
C21 H21 0.9500
C22 C27 1.388(5)
C22 C23 1.390(5)
C22 S1 1.763(3)
C23 C24 1.382(5)
C23 H23 0.9500
C24 C25 1.385(6)
C24 H24 0.9500
C25 C26 1.382(5)
C25 H25 0.9500
C26 C27 1.376(5)
C26 H26 0.9500
C27 H27 0.9500
C28 H28A 0.9800
C28 H28B 0.9800
C28 H28C 0.9800
C28' H28D 0.9800
C28' H28E 0.9800
C28' H28F 0.9800
N1 S1 1.655(3)
N1 H1 0.8800
N2 O5 1.407(3)
O1 S1 1.430(2)
O2 S1 1.428(2)
